data_7236342
loop_
_publ_author_name
'Yao, Shuo'
'Sun, Xiaodong'
'Liu, Bing'
'Krishna, Rajamani'
'Li, Guanghua'
'Huo, Qisheng'
'Liu, Yunling'

_publ_section_title
;
 Two heterovalent copper--organic frameworks with multiple secondary
 building units: high performance for gas adsorption and separation and I2
 sorption and release
;
_journal_issue 39
_journal_name_full 'Journal of Materials Chemistry A'
_journal_page_first 15081
_journal_paper_doi 10.1039/C6TA05142A
_journal_volume 4
_journal_year 2016
_chemical_formula_sum 'C123 H185 Cu7 I4 N25 O34'
_chemical_formula_weight 3510.34
_chemical_name_systematic JLU-32
_space_group_IT_number 58
_space_group_name_Hall '-P 2 2n'
_space_group_name_H-M_alt 'P n n m'
_symmetry_cell_setting orthorhombic
_symmetry_space_group_name_H-M 'P n n m'
_atom_sites_solution_hydrogens geom
_atom_sites_solution_primary direct
_atom_sites_solution_secondary difmap
_audit_creation_method SHELXL-97
_audit_update_record
;
2016-06-04 deposited with the CCDC.
2016-09-05 downloaded from the CCDC.
;
_cell_angle_alpha 90.00
_cell_angle_beta 90.00
_cell_angle_gamma 90.00
_cell_formula_units_Z 8
_cell_length_a 34.9115(8)
_cell_length_b 41.3131(9)
_cell_length_c 28.9710(6)
_cell_measurement_reflns_used 8076
_cell_measurement_temperature 296(2)
_cell_measurement_theta_max 19.44
_cell_measurement_theta_min 2.24
_cell_volume 41784.9(16)
_computing_structure_refinement 'SHELXL-97 (Sheldrick, 2008)'
_computing_structure_solution 'SHELXS-97 (Sheldrick, 2008)'
_diffrn_ambient_temperature 296(2)
_diffrn_measured_fraction_theta_full 0.999
_diffrn_measured_fraction_theta_max 0.999
_diffrn_measurement_device_type CCD
_diffrn_radiation_monochromator graphite
_diffrn_radiation_source 'fine-focus sealed tube'
_diffrn_radiation_type MoK\a
_diffrn_radiation_wavelength 0.71073
_diffrn_reflns_av_R_equivalents 0.1228
_diffrn_reflns_av_sigmaI/netI 0.1086
_diffrn_reflns_limit_h_max 41
_diffrn_reflns_limit_h_min -34
_diffrn_reflns_limit_k_max 49
_diffrn_reflns_limit_k_min -48
_diffrn_reflns_limit_l_max 34
_diffrn_reflns_limit_l_min -34
_diffrn_reflns_number 272669
_diffrn_reflns_theta_full 25.07
_diffrn_reflns_theta_max 25.07
_diffrn_reflns_theta_min 0.99
_exptl_absorpt_coefficient_mu 1.346
_exptl_absorpt_correction_T_max 0.7937
_exptl_absorpt_correction_T_min 0.7561
_exptl_absorpt_correction_type multi-scan
_exptl_absorpt_process_details sadabs
_exptl_crystal_colour blue
_exptl_crystal_density_diffrn 1.116
_exptl_crystal_density_method 'not measured'
_exptl_crystal_description block
_exptl_crystal_F_000 14280
_exptl_crystal_size_max 0.22
_exptl_crystal_size_mid 0.20
_exptl_crystal_size_min 0.18
_refine_diff_density_max 0.654
_refine_diff_density_min -0.401
_refine_diff_density_rms 0.071
_refine_ls_extinction_method none
_refine_ls_goodness_of_fit_ref 0.836
_refine_ls_hydrogen_treatment mixed
_refine_ls_matrix_type full
_refine_ls_number_parameters 878
_refine_ls_number_reflns 37874
_refine_ls_number_restraints 77
_refine_ls_restrained_S_all 0.844
_refine_ls_R_factor_all 0.1302
_refine_ls_R_factor_gt 0.0499
_refine_ls_shift/su_max 0.001
_refine_ls_shift/su_mean 0.000
_refine_ls_structure_factor_coef Fsqd
_refine_ls_weighting_details 'calc w=1/[\s^2^(Fo^2^)+(0.0609P)^2^+0.0000P] where P=(Fo^2^+2Fc^2^)/3'
_refine_ls_weighting_scheme calc
_refine_ls_wR_factor_gt 0.1173
_refine_ls_wR_factor_ref 0.1332
_reflns_number_gt 16586
_reflns_number_total 37874
_reflns_threshold_expression >2sigma(I)
_cod_data_source_file c6ta05142a2.cif
_cod_data_source_block 1
_cod_original_sg_symbol_H-M Pnnm
_cod_database_code 7236342

loop_
_symmetry_equiv_pos_as_xyz
'x, y, z'
'-x, -y, z'
'x+1/2, -y+1/2, -z+1/2'
'-x+1/2, y+1/2, -z+1/2'
'-x, -y, -z'
'x, y, -z'
'-x-1/2, y-1/2, z-1/2'
'x-1/2, -y-1/2, z-1/2'

loop_
_atom_site_label
_atom_site_type_symbol
_atom_site_fract_x
_atom_site_fract_y
_atom_site_fract_z
_atom_site_U_iso_or_equiv
_atom_site_adp_type
_atom_site_occupancy
_atom_site_symmetry_multiplicity
_atom_site_calc_flag
_atom_site_refinement_flags
_atom_site_disorder_assembly
_atom_site_disorder_group
C21 C 0.1218(2) 0.00809(19) 0.5000 0.113(3) Uani 1 2 d SDU . .
H21A H 0.1176 -0.0052 0.4729 0.135 Uiso 0.50 1 calc PR A 1
H21B H 0.1176 -0.0052 0.5271 0.135 Uiso 0.50 1 calc PR A 1
C22A C 0.1463(3) 0.0621(3) 0.4533(4) 0.068(3) Uani 0.591(12) 1 d PDU . 1
H22A H 0.1612 0.0515 0.4294 0.082 Uiso 0.591(12) 1 calc PR . 1
H22B H 0.1460 0.0852 0.4468 0.082 Uiso 0.591(12) 1 calc PR . 1
C23A C 0.1054(3) 0.0490(3) 0.4532(3) 0.071(3) Uani 0.591(12) 1 d PDU . 1
H23A H 0.0879 0.0663 0.4450 0.085 Uiso 0.591(12) 1 calc PR . 1
H23B H 0.1032 0.0322 0.4300 0.085 Uiso 0.591(12) 1 calc PR . 1
C22B C 0.1410(4) 0.0803(4) 0.4735(5) 0.063(3) Uani 0.409(12) 1 d PDU . 2
H22C H 0.1593 0.0653 0.4601 0.075 Uiso 0.409(12) 1 calc PR . 2
H22D H 0.1439 0.1017 0.4601 0.075 Uiso 0.409(12) 1 calc PR . 2
C23B C 0.0986(4) 0.0675(4) 0.4729(5) 0.066(3) Uani 0.409(12) 1 d PDU . 2
H23C H 0.0804 0.0826 0.4594 0.079 Uiso 0.409(12) 1 calc PR . 2
H23D H 0.0958 0.0461 0.4594 0.079 Uiso 0.409(12) 1 calc PR . 2
C20 C 0.1631(2) 0.02063(19) 0.5000 0.112(3) Uani 1 2 d SDU . .
H20A H 0.1763 0.0125 0.5271 0.134 Uiso 0.50 1 calc PR B 1
H20B H 0.1763 0.0125 0.4729 0.134 Uiso 0.50 1 calc PR B 1
C1 C 0.45124(19) -0.0115(2) 0.9386(2) 0.070(2) Uani 1 1 d . . 1
C2 C 0.42103(19) -0.01888(19) 0.9031(2) 0.079(2) Uani 1 1 d . . 1
C3 C 0.4010(2) 0.00584(19) 0.8816(2) 0.101(3) Uani 1 1 d . . 1
H3 H 0.4067 0.0272 0.8889 0.121 Uiso 1 1 calc R . 1
C4 C 0.3728(2) -0.00068(18) 0.8498(2) 0.099(2) Uani 1 1 d . . 1
H4 H 0.3601 0.0162 0.8353 0.118 Uiso 1 1 calc R . 1
C5 C 0.36326(19) -0.03274(18) 0.8393(2) 0.078(2) Uani 1 1 d . . 1
C6 C 0.3833(2) -0.05726(18) 0.8604(2) 0.098(2) Uani 1 1 d . . 1
H6 H 0.3776 -0.0788 0.8538 0.118 Uiso 1 1 calc R . 1
C7 C 0.4124(2) -0.04957(18) 0.8919(2) 0.090(2) Uani 1 1 d . . 1
H7 H 0.4261 -0.0663 0.9056 0.108 Uiso 1 1 calc R . 1
C8 C 0.33191(18) -0.04082(15) 0.80593(19) 0.0738(19) Uani 1 1 d . . 1
C9 C 0.3069(2) -0.06559(15) 0.8152(2) 0.084(2) Uani 1 1 d . . 1
H9 H 0.3101 -0.0771 0.8425 0.101 Uiso 1 1 calc R . 1
C10 C 0.27392(17) -0.05785(14) 0.74880(19) 0.0687(18) Uani 1 1 d . . 1
H10 H 0.2542 -0.0642 0.7291 0.082 Uiso 1 1 calc R . 1
C11 C 0.29631(17) -0.03225(15) 0.73579(19) 0.0662(18) Uani 1 1 d . . 1
C12 C 0.32613(18) -0.02408(14) 0.7654(2) 0.0748(19) Uani 1 1 d . . 1
H12 H 0.3424 -0.0071 0.7577 0.090 Uiso 1 1 calc R . 1
C13 C 0.2906(2) -0.01485(14) 0.69007(19) 0.0702(18) Uani 1 1 d . . 1
C14 C 0.25439(17) -0.01088(15) 0.6715(2) 0.078(2) Uani 1 1 d . . 1
H14 H 0.2331 -0.0193 0.6867 0.094 Uiso 1 1 calc R . 1
C15 C 0.24989(19) 0.00551(15) 0.63055(19) 0.077(2) Uani 1 1 d . . 1
H15 H 0.2255 0.0078 0.6182 0.092 Uiso 1 1 calc R . 1
C16 C 0.28017(18) 0.01837(13) 0.60787(18) 0.0541(15) Uani 1 1 d . . 1
C17 C 0.31604(19) 0.01361(15) 0.6244(2) 0.081(2) Uani 1 1 d . . 1
H17 H 0.3370 0.0212 0.6079 0.097 Uiso 1 1 calc R . 1
C18 C 0.32153(18) -0.00224(16) 0.6650(2) 0.087(2) Uani 1 1 d . . 1
H18 H 0.3463 -0.0048 0.6764 0.105 Uiso 1 1 calc R . 1
C19 C 0.27420(18) 0.03812(13) 0.56631(18) 0.0516(15) Uani 1 1 d . . 1
C24 C 0.2533(2) 0.12143(15) 0.44094(19) 0.0626(17) Uani 1 1 d . . 1
C25 C 0.2474(2) 0.14960(14) 0.40827(19) 0.0669(18) Uani 1 1 d . . 1
C26 C 0.2132(2) 0.15481(16) 0.3864(2) 0.087(2) Uani 1 1 d . . 1
H26 H 0.1926 0.1412 0.3923 0.105 Uiso 1 1 calc R . 1
C27 C 0.2090(2) 0.17967(16) 0.3561(2) 0.100(3) Uani 1 1 d . . 1
H27 H 0.1856 0.1829 0.3416 0.120 Uiso 1 1 calc R . 1
C28 C 0.2390(2) 0.20001(14) 0.3468(2) 0.0701(18) Uani 1 1 d . . 1
C29 C 0.2733(2) 0.19538(15) 0.3702(2) 0.095(2) Uani 1 1 d . . 1
H29 H 0.2938 0.2093 0.3651 0.114 Uiso 1 1 calc R . 1
C30 C 0.2768(2) 0.17045(16) 0.4005(2) 0.091(2) Uani 1 1 d . . 1
H30 H 0.2997 0.1676 0.4163 0.109 Uiso 1 1 calc R . 1
C31 C 0.23685(19) 0.22658(15) 0.31134(19) 0.0728(19) Uani 1 1 d . . 1
C32 C 0.25049(18) 0.25723(15) 0.32012(19) 0.074(2) Uani 1 1 d . . 1
H32 H 0.2613 0.2613 0.3489 0.088 Uiso 1 1 calc R . 1
C33 C 0.23285(18) 0.27521(15) 0.24843(19) 0.0722(19) Uani 1 1 d . . 1
H33 H 0.2318 0.2919 0.2269 0.087 Uiso 1 1 calc R . 1
C34 C 0.21776(19) 0.24554(15) 0.2367(2) 0.0733(19) Uani 1 1 d . . 1
C35 C 0.21965(19) 0.22116(14) 0.2694(2) 0.081(2) Uani 1 1 d . . 1
H35 H 0.2092 0.2010 0.2630 0.097 Uiso 1 1 calc R . 1
C36 C 0.2007(2) 0.24012(15) 0.1907(2) 0.074(2) Uani 1 1 d . . 1
C37 C 0.1770(2) 0.26254(15) 0.1695(2) 0.089(2) Uani 1 1 d . . 1
H37 H 0.1730 0.2824 0.1838 0.106 Uiso 1 1 calc R . 1
C38 C 0.1590(2) 0.25628(16) 0.1272(2) 0.088(2) Uani 1 1 d . . 1
H38 H 0.1433 0.2717 0.1134 0.106 Uiso 1 1 calc R . 1
C39 C 0.16506(19) 0.22686(17) 0.1069(2) 0.0733(19) Uani 1 1 d . . 1
C40 C 0.1889(2) 0.20365(16) 0.1268(2) 0.097(2) Uani 1 1 d . . 1
H40 H 0.1930 0.1839 0.1123 0.116 Uiso 1 1 calc R . 1
C41 C 0.2062(2) 0.21069(17) 0.1683(2) 0.098(2) Uani 1 1 d . . 1
H41 H 0.2221 0.1953 0.1818 0.118 Uiso 1 1 calc R . 1
C42 C 0.1433(2) 0.2167(2) 0.06379(19) 0.071(2) Uani 1 1 d . . 1
C43 C -0.02166(16) 0.03718(13) 0.43605(17) 0.0467(14) Uani 1 1 d . . 1
C44 C -0.03416(16) 0.05583(13) 0.39457(17) 0.0523(15) Uani 1 1 d . . 1
C45 C -0.06907(17) 0.04997(15) 0.37415(19) 0.0738(19) Uani 1 1 d . . 1
H45 H -0.0856 0.0349 0.3873 0.089 Uiso 1 1 calc R . 1
C46 C -0.07996(16) 0.06587(16) 0.3349(2) 0.080(2) Uani 1 1 d . . 1
H46 H -0.1034 0.0609 0.3215 0.096 Uiso 1 1 calc R . 1
C47 C -0.05724(16) 0.08893(15) 0.31487(19) 0.0660(17) Uani 1 1 d . . 1
C48 C -0.02240(18) 0.09577(15) 0.3357(2) 0.084(2) Uani 1 1 d . . 1
H48 H -0.0064 0.1116 0.3234 0.101 Uiso 1 1 calc R . 1
C49 C -0.01142(18) 0.07897(15) 0.37509(19) 0.0760(19) Uani 1 1 d . . 1
H49 H 0.0121 0.0836 0.3886 0.091 Uiso 1 1 calc R . 1
C50 C -0.06791(17) 0.10568(14) 0.27094(19) 0.0651(17) Uani 1 1 d . . 1
C51 C -0.10561(16) 0.11113(14) 0.25905(18) 0.0647(17) Uani 1 1 d . . 1
H51 H -0.1247 0.1046 0.2795 0.078 Uiso 1 1 calc R . 1
C52 C -0.03978(17) 0.11535(14) 0.2385(2) 0.0750(19) Uani 1 1 d . . 1
H52 H -0.0141 0.1117 0.2450 0.090 Uiso 1 1 calc R . 1
C53 C -0.04974(18) 0.12994(15) 0.1982(2) 0.075(2) Uani 1 1 d . . 1
C54 C -0.08863(18) 0.13418(15) 0.1895(2) 0.080(2) Uani 1 1 d . . 1
H54 H -0.0959 0.1436 0.1617 0.096 Uiso 1 1 calc R . 1
C55 C -0.02175(19) 0.14139(18) 0.1645(2) 0.0746(19) Uani 1 1 d . . 1
C56 C 0.0088(2) 0.12345(18) 0.1514(2) 0.097(2) Uani 1 1 d . . 1
H56 H 0.0129 0.1034 0.1650 0.116 Uiso 1 1 calc R . 1
C57 C 0.03389(19) 0.13430(17) 0.1184(2) 0.085(2) Uani 1 1 d . . 1
H57 H 0.0545 0.1214 0.1096 0.102 Uiso 1 1 calc R . 1
C58 C 0.0287(2) 0.16452(18) 0.0980(2) 0.077(2) Uani 1 1 d . . 1
C59 C -0.0021(2) 0.18310(17) 0.1114(2) 0.091(2) Uani 1 1 d . . 1
H59 H -0.0060 0.2034 0.0986 0.109 Uiso 1 1 calc R . 1
C60 C -0.02657(19) 0.1714(2) 0.1436(2) 0.101(3) Uani 1 1 d . . 1
H60 H -0.0475 0.1840 0.1520 0.121 Uiso 1 1 calc R . 1
C61 C 0.0565(2) 0.17647(18) 0.0602(2) 0.0695(18) Uani 1 1 d U . 1
C62 C -0.17274(18) 0.13403(17) 0.02670(17) 0.087(2) Uani 1 1 d . . 1
H62A H -0.1632 0.1134 0.0379 0.105 Uiso 1 1 calc R . 1
H62B H -0.1558 0.1509 0.0379 0.105 Uiso 1 1 calc R . 1
C63 C -0.2248(2) 0.17142(14) 0.02671(16) 0.077(2) Uani 1 1 d . . 1
H63A H -0.2082 0.1885 0.0380 0.093 Uiso 1 1 calc R . 1
H63B H -0.2505 0.1755 0.0380 0.093 Uiso 1 1 calc R . 1
C64 C -0.2352(2) 0.11320(16) 0.02737(18) 0.094(2) Uani 1 1 d . . 1
H64A H -0.2612 0.1160 0.0387 0.113 Uiso 1 1 calc R . 1
H64B H -0.2257 0.0926 0.0387 0.113 Uiso 1 1 calc R . 1
Cu1 Cu 0.50997(3) -0.03080(3) 1.0000 0.0608(3) Uani 1 2 d S . 1
Cu2 Cu 0.30037(3) 0.08384(2) 0.5000 0.0456(2) Uani 1 2 d S . 1
Cu3 Cu 0.22510(3) 0.07135(2) 0.5000 0.0428(2) Uani 1 2 d S . 1
Cu4 Cu 0.03411(2) 0.01564(2) 0.5000 0.0378(2) Uani 1 2 d S . 1
Cu5 Cu 0.11861(3) 0.16926(2) 0.0000 0.0585(3) Uani 1 2 d S . 1
Cu6 Cu 0.08325(3) 0.22577(2) 0.0000 0.0575(3) Uani 1 2 d S . 1
Cu7 Cu -0.17140(2) 0.132661(19) 0.19857(2) 0.0707(2) Uani 1 1 d . . 1
Cu8 Cu -0.24252(2) 0.110629(18) 0.19252(2) 0.0708(2) Uani 1 1 d . . 1
Cu9 Cu -0.21215(2) 0.139380(18) 0.11713(2) 0.0720(2) Uani 1 1 d . . 1
Cu10 Cu -0.22993(2) 0.174064(16) 0.19302(2) 0.0675(2) Uani 1 1 d . . 1
I1 I -0.166636(12) 0.187690(9) 0.143575(12) 0.06598(13) Uani 1 1 d . . 1
I2 I -0.217404(12) 0.139835(9) 0.270059(12) 0.06471(12) Uani 1 1 d . . 1
I3 I -0.186285(15) 0.081802(11) 0.143462(15) 0.08850(16) Uani 1 1 d . . 1
I4 I -0.285991(13) 0.149416(11) 0.139073(14) 0.07533(14) Uani 1 1 d . . 1
N1 N 0.27860(15) -0.07403(11) 0.78752(16) 0.0727(15) Uani 1 1 d . . 1
N2 N 0.16450(16) 0.05616(13) 0.5000 0.0452(14) Uani 1 2 d SDU . 1
N3 N 0.09424(15) 0.03526(14) 0.5000 0.0492(15) Uani 1 2 d SDU . 1
N4 N 0.24917(15) 0.28125(11) 0.29005(16) 0.0696(15) Uani 1 1 d . . 1
N5 N -0.11610(13) 0.12535(12) 0.21947(16) 0.0694(14) Uani 1 1 d . . 1
N6 N -0.21104(16) 0.13944(12) 0.04437(15) 0.0682(14) Uani 1 1 d . . 1
O1 O 0.5251(2) -0.08237(16) 1.0000 0.124(3) Uani 0.50 1 d P C 1
O2 O 0.47017(12) -0.03503(12) 0.95248(14) 0.0787(13) Uani 1 1 d . . 1
O3 O 0.45361(12) 0.01779(12) 0.95186(13) 0.0799(13) Uani 1 1 d . . 1
O4 O 0.30336(11) 0.05085(9) 0.54839(12) 0.0624(11) Uani 1 1 d . . 1
O5 O 0.24077(11) 0.04073(8) 0.54970(11) 0.0558(10) Uani 1 1 d . . 1
O6 O 0.28705(13) 0.11545(10) 0.45354(14) 0.0760(13) Uani 1 1 d . . 1
O7 O 0.22309(12) 0.10607(9) 0.45283(12) 0.0638(11) Uani 1 1 d . . 1
O8 O 0.36181(18) 0.09430(16) 0.5000 0.109(2) Uani 1 2 d S . 1
O9 O 0.01090(11) 0.04318(8) 0.45165(11) 0.0563(10) Uani 1 1 d . . 1
O10 O -0.04525(10) 0.01656(8) 0.45149(11) 0.0547(10) Uani 1 1 d . . 1
O11 O 0.08172(13) 0.15675(11) 0.04675(14) 0.0849(14) Uani 1 1 d U . 1
O12 O 0.05178(12) 0.20497(11) 0.04691(13) 0.0750(12) Uani 1 1 d . . 1
O13 O 0.1509(2) 0.12382(16) 0.0000 0.126(3) Uani 1 2 d S . 1
O14 O 0.0531(2) 0.27259(15) 0.0000 0.116(2) Uani 1 2 d S . 1
O15 O 0.14969(13) 0.18905(11) 0.04806(13) 0.0754(13) Uani 1 1 d . . 1
O16 O 0.12024(12) 0.23752(10) 0.04868(12) 0.0708(12) Uani 1 1 d . . 1

loop_
_atom_site_aniso_label
_atom_site_aniso_U_11
_atom_site_aniso_U_22
_atom_site_aniso_U_33
_atom_site_aniso_U_23
_atom_site_aniso_U_13
_atom_site_aniso_U_12
C21 0.045(5) 0.085(5) 0.208(7) 0.000 0.000 -0.006(5)
C22A 0.044(5) 0.106(6) 0.054(5) 0.012(5) -0.004(4) -0.031(5)
C23A 0.056(5) 0.110(6) 0.048(5) 0.021(5) 0.003(4) -0.026(5)
C22B 0.040(5) 0.091(6) 0.057(6) 0.030(5) -0.005(5) -0.010(6)
C23B 0.051(5) 0.089(6) 0.057(6) 0.032(5) -0.010(5) -0.017(6)
C20 0.047(5) 0.074(5) 0.214(7) 0.000 0.000 -0.021(5)
C1 0.056(5) 0.116(7) 0.040(4) 0.004(4) -0.008(3) -0.029(5)
C2 0.073(5) 0.108(6) 0.056(4) 0.016(4) -0.020(4) -0.035(5)
C3 0.115(7) 0.108(6) 0.079(5) 0.015(4) -0.050(5) -0.051(5)
C4 0.102(6) 0.096(6) 0.097(6) 0.025(5) -0.054(5) -0.025(5)
C5 0.082(5) 0.100(5) 0.053(4) 0.029(4) -0.037(4) -0.027(5)
C6 0.106(6) 0.107(6) 0.082(5) 0.030(4) -0.044(5) -0.037(5)
C7 0.104(6) 0.091(5) 0.075(5) 0.022(4) -0.053(4) -0.016(5)
C8 0.084(5) 0.084(5) 0.054(4) 0.024(3) -0.036(4) -0.038(4)
C9 0.104(6) 0.082(5) 0.065(4) 0.031(4) -0.033(4) -0.039(5)
C10 0.063(4) 0.090(5) 0.053(4) 0.032(3) -0.022(3) -0.036(4)
C11 0.057(4) 0.088(5) 0.054(4) 0.025(3) -0.021(3) -0.017(4)
C12 0.082(5) 0.082(4) 0.060(4) 0.019(3) -0.028(4) -0.027(4)
C13 0.093(6) 0.069(4) 0.049(4) 0.013(3) -0.016(4) -0.019(4)
C14 0.053(4) 0.111(5) 0.071(4) 0.049(4) -0.023(4) -0.032(4)
C15 0.069(5) 0.101(5) 0.061(4) 0.042(4) -0.033(4) -0.016(4)
C16 0.056(4) 0.062(4) 0.044(3) 0.023(3) -0.006(3) -0.009(3)
C17 0.063(5) 0.116(6) 0.064(4) 0.046(4) -0.007(4) -0.013(4)
C18 0.054(5) 0.122(6) 0.086(5) 0.045(4) -0.031(4) -0.029(4)
C19 0.048(4) 0.070(4) 0.037(3) -0.006(3) 0.002(3) -0.006(4)
C24 0.086(6) 0.061(4) 0.041(4) 0.001(3) 0.008(4) -0.019(4)
C25 0.086(5) 0.068(4) 0.046(3) 0.026(3) -0.011(3) -0.014(4)
C26 0.084(5) 0.093(5) 0.085(5) 0.043(4) -0.027(4) -0.033(4)
C27 0.093(6) 0.089(5) 0.117(6) 0.063(5) -0.033(5) -0.038(5)
C28 0.092(5) 0.060(4) 0.058(4) 0.026(3) -0.016(4) -0.010(4)
C29 0.109(6) 0.079(5) 0.097(5) 0.037(4) -0.040(5) -0.035(5)
C30 0.095(6) 0.095(5) 0.083(5) 0.055(4) -0.038(4) -0.047(5)
C31 0.099(5) 0.069(4) 0.050(4) 0.014(3) -0.024(4) -0.024(4)
C32 0.112(6) 0.066(4) 0.043(4) 0.020(3) -0.030(3) -0.030(4)
C33 0.093(5) 0.070(4) 0.054(4) 0.021(3) -0.028(4) -0.020(4)
C34 0.101(5) 0.066(4) 0.053(4) 0.003(3) -0.025(4) -0.037(4)
C35 0.120(6) 0.070(4) 0.053(4) 0.012(3) -0.032(4) -0.039(4)
C36 0.114(6) 0.052(4) 0.056(4) 0.003(3) -0.034(4) -0.019(4)
C37 0.138(7) 0.057(4) 0.070(5) -0.004(3) -0.048(5) 0.000(4)
C38 0.133(7) 0.068(5) 0.064(4) -0.008(4) -0.048(4) -0.009(4)
C39 0.085(5) 0.087(5) 0.048(4) 0.001(4) -0.021(4) -0.017(4)
C40 0.127(7) 0.081(5) 0.083(5) -0.029(4) -0.057(5) 0.019(5)
C41 0.138(7) 0.092(6) 0.065(5) -0.002(4) -0.049(5) 0.006(5)
C42 0.072(5) 0.105(6) 0.036(4) 0.015(4) -0.003(3) -0.017(5)
C43 0.037(4) 0.068(4) 0.036(3) 0.007(3) 0.000(3) -0.001(3)
C44 0.045(4) 0.074(4) 0.038(3) 0.014(3) -0.003(3) 0.000(3)
C45 0.055(4) 0.109(5) 0.057(4) 0.052(4) -0.008(3) -0.013(4)
C46 0.041(4) 0.131(6) 0.067(4) 0.053(4) -0.013(3) -0.034(4)
C47 0.037(4) 0.103(5) 0.058(4) 0.032(4) -0.006(3) 0.001(4)
C48 0.065(5) 0.111(5) 0.078(5) 0.059(4) -0.014(4) -0.032(4)
C49 0.057(4) 0.109(5) 0.061(4) 0.045(4) -0.007(3) -0.012(4)
C50 0.048(4) 0.093(5) 0.054(4) 0.038(3) 0.000(3) -0.006(4)
C51 0.040(4) 0.099(5) 0.055(4) 0.039(3) -0.001(3) -0.005(4)
C52 0.044(4) 0.108(5) 0.072(4) 0.041(4) 0.000(3) 0.004(4)
C53 0.055(4) 0.110(5) 0.061(4) 0.060(4) 0.002(3) 0.010(4)
C54 0.056(5) 0.128(6) 0.056(4) 0.056(4) 0.003(3) -0.003(4)
C55 0.055(5) 0.109(5) 0.060(4) 0.040(4) 0.001(3) 0.004(4)
C56 0.069(5) 0.122(6) 0.099(6) 0.065(5) 0.026(4) 0.026(5)
C57 0.069(5) 0.112(6) 0.074(5) 0.039(4) 0.023(4) 0.008(4)
C58 0.065(5) 0.120(6) 0.046(4) 0.016(4) 0.006(3) -0.024(5)
C59 0.087(6) 0.108(6) 0.077(5) 0.038(4) 0.040(4) 0.002(5)
C60 0.061(5) 0.160(7) 0.083(5) 0.043(5) 0.037(4) 0.006(5)
C61 0.075(5) 0.087(5) 0.046(4) 0.013(4) 0.003(3) -0.019(3)
C62 0.061(5) 0.158(7) 0.042(3) 0.001(4) 0.009(3) 0.012(5)
C63 0.119(6) 0.083(4) 0.030(3) 0.003(3) -0.006(3) 0.015(4)
C64 0.135(7) 0.097(5) 0.049(4) 0.001(4) -0.005(4) -0.029(5)
Cu1 0.0458(6) 0.0944(8) 0.0421(6) 0.000 0.000 -0.0164(6)
Cu2 0.0482(6) 0.0529(6) 0.0358(5) 0.000 0.000 -0.0090(5)
Cu3 0.0466(6) 0.0494(5) 0.0324(5) 0.000 0.000 -0.0093(5)
Cu4 0.0331(5) 0.0537(6) 0.0266(4) 0.000 0.000 -0.0031(5)
Cu5 0.0639(7) 0.0756(7) 0.0360(5) 0.000 0.000 -0.0149(6)
Cu6 0.0648(7) 0.0781(7) 0.0296(5) 0.000 0.000 -0.0154(6)
Cu7 0.0544(5) 0.1036(6) 0.0541(4) 0.0178(4) -0.0024(4) 0.0039(4)
Cu8 0.0776(6) 0.0786(5) 0.0563(5) 0.0211(4) -0.0123(4) -0.0213(4)
Cu9 0.0949(6) 0.0879(6) 0.0332(4) 0.0044(4) 0.0007(4) 0.0060(5)
Cu10 0.0966(6) 0.0583(5) 0.0475(4) 0.0075(3) 0.0143(4) 0.0161(4)
I1 0.0742(3) 0.0741(3) 0.0497(2) 0.0159(2) 0.0069(2) -0.0023(2)
I2 0.0815(3) 0.0779(3) 0.03479(19) 0.01049(19) 0.0021(2) -0.0043(2)
I3 0.1199(4) 0.0779(3) 0.0677(3) 0.0019(2) -0.0010(3) 0.0248(3)
I4 0.0698(3) 0.1004(3) 0.0558(2) 0.0213(2) -0.0072(2) 0.0099(3)
N1 0.080(4) 0.083(4) 0.055(3) 0.024(3) -0.024(3) -0.034(3)
N2 0.037(3) 0.058(3) 0.040(3) 0.000 0.000 -0.016(3)
N3 0.038(3) 0.065(4) 0.044(3) 0.000 0.000 -0.004(3)
N4 0.104(4) 0.054(3) 0.051(3) 0.009(3) -0.022(3) -0.020(3)
N5 0.048(3) 0.106(4) 0.055(3) 0.036(3) 0.002(3) 0.003(3)
N6 0.086(4) 0.079(4) 0.039(3) 0.005(3) -0.002(3) -0.005(3)
O1 0.128(7) 0.108(5) 0.137(6) 0.000 0.000 0.027(5)
O2 0.059(3) 0.116(4) 0.061(3) 0.000(3) -0.024(2) -0.019(3)
O3 0.068(3) 0.112(4) 0.060(3) -0.003(3) -0.022(2) -0.019(3)
O4 0.054(3) 0.084(3) 0.049(2) 0.020(2) 0.000(2) 0.004(2)
O5 0.056(3) 0.070(3) 0.042(2) 0.0182(18) -0.007(2) -0.008(2)
O6 0.066(3) 0.082(3) 0.080(3) 0.037(2) -0.008(3) -0.016(3)
O7 0.076(3) 0.064(3) 0.051(2) 0.0133(19) -0.004(2) -0.004(2)
O8 0.077(5) 0.131(6) 0.118(6) 0.000 0.000 -0.047(4)
O9 0.055(3) 0.068(3) 0.046(2) 0.0186(18) -0.015(2) -0.010(2)
O10 0.040(2) 0.073(3) 0.051(2) 0.0249(19) -0.0052(18) -0.003(2)
O11 0.082(4) 0.104(4) 0.069(3) 0.013(3) 0.022(3) -0.013(3)
O12 0.078(3) 0.091(3) 0.055(3) 0.009(2) 0.017(2) -0.014(3)
O13 0.146(7) 0.087(5) 0.146(7) 0.000 0.000 0.016(5)
O14 0.125(6) 0.097(5) 0.124(6) 0.000 0.000 0.037(5)
O15 0.090(3) 0.086(3) 0.050(3) -0.009(2) -0.011(2) -0.009(3)
O16 0.079(3) 0.095(3) 0.037(2) -0.002(2) -0.013(2) -0.017(3)

loop_
_atom_type_symbol
_atom_type_description
_atom_type_scat_dispersion_real
_atom_type_scat_dispersion_imag
_atom_type_scat_source
C C 0.0033 0.0016 'International Tables Vol C Tables 4.2.6.8 and 6.1.1.4'
H H 0.0000 0.0000 'International Tables Vol C Tables 4.2.6.8 and 6.1.1.4'
Cu Cu 0.3201 1.2651 'International Tables Vol C Tables 4.2.6.8 and 6.1.1.4'
I I -0.4742 1.8119 'International Tables Vol C Tables 4.2.6.8 and 6.1.1.4'
N N 0.0061 0.0033 'International Tables Vol C Tables 4.2.6.8 and 6.1.1.4'
O O 0.0106 0.0060 'International Tables Vol C Tables 4.2.6.8 and 6.1.1.4'

loop_
_geom_angle_atom_site_label_1
_geom_angle_atom_site_label_2
_geom_angle_atom_site_label_3
_geom_angle
_geom_angle_site_symmetry_1
_geom_angle_site_symmetry_3
N3 C21 C20 110.8(5) . .
N2 C22A C23A 109.6(7) . .
N3 C23A C22A 111.8(7) . .
C22B C22B C23B 90.6(7) 6_556 .
C23B C23B C22B 89.4(7) 6_556 .
N2 C20 C21 111.7(5) . .
O2 C1 O3 127.6(6) . .
O2 C1 C2 116.0(7) . .
O3 C1 C2 116.3(7) . .
C7 C2 C3 118.2(6) . .
C7 C2 C1 120.9(7) . .
C3 C2 C1 120.9(7) . .
C2 C3 C4 121.2(7) . .
C3 C4 C5 120.2(7) . .
C6 C5 C4 118.6(6) . .
C6 C5 C8 119.6(6) . .
C4 C5 C8 121.8(6) . .
C5 C6 C7 119.4(7) . .
C2 C7 C6 122.3(7) . .
C9 C8 C12 116.6(5) . .
C9 C8 C5 120.4(5) . .
C12 C8 C5 123.0(5) . .
N1 C9 C8 123.7(5) . .
N1 C10 C11 123.8(5) . .
C10 C11 C12 116.5(5) . .
C10 C11 C13 122.0(5) . .
C12 C11 C13 121.4(5) . .
C8 C12 C11 120.9(5) . .
C14 C13 C18 117.3(5) . .
C14 C13 C11 121.0(6) . .
C18 C13 C11 121.7(6) . .
C15 C14 C13 119.9(6) . .
C14 C15 C16 121.5(6) . .
C17 C16 C15 119.6(5) . .
C17 C16 C19 120.1(5) . .
C15 C16 C19 120.3(5) . .
C16 C17 C18 120.4(6) . .
C17 C18 C13 121.2(6) . .
O4 C19 O5 123.6(5) . .
O4 C19 C16 117.1(5) . .
O5 C19 C16 119.3(5) . .
O6 C24 O7 126.7(6) . .
O6 C24 C25 117.4(6) . .
O7 C24 C25 115.9(6) . .
C30 C25 C26 118.8(5) . .
C30 C25 C24 119.2(6) . .
C26 C25 C24 122.0(6) . .
C27 C26 C25 120.8(6) . .
C26 C27 C28 120.6(6) . .
C27 C28 C29 118.5(5) . .
C27 C28 C31 123.0(6) . .
C29 C28 C31 118.5(6) . .
C30 C29 C28 119.8(6) . .
C29 C30 C25 121.4(6) . .
C32 C31 C35 117.7(5) . .
C32 C31 C28 121.8(5) . .
C35 C31 C28 120.4(6) . .
N4 C32 C31 123.9(5) . .
N4 C33 C34 122.9(5) . .
C33 C34 C35 117.4(5) . .
C33 C34 C36 120.8(5) . .
C35 C34 C36 121.8(5) . .
C31 C35 C34 120.5(5) . .
C37 C36 C41 117.4(6) . .
C37 C36 C34 122.6(6) . .
C41 C36 C34 119.9(6) . .
C36 C37 C38 122.2(6) . .
C39 C38 C37 118.1(6) . .
C38 C39 C40 121.7(6) . .
C38 C39 C42 121.5(7) . .
C40 C39 C42 116.5(6) . .
C41 C40 C39 118.6(6) . .
C40 C41 C36 122.1(6) . .
O16 C42 O15 127.8(6) . .
O16 C42 C39 114.5(7) . .
O15 C42 C39 117.7(7) . .
O9 C43 O10 126.7(5) . .
O9 C43 C44 117.1(5) . .
O10 C43 C44 116.2(5) . .
C49 C44 C45 117.4(5) . .
C49 C44 C43 121.6(5) . .
C45 C44 C43 120.9(5) . .
C46 C45 C44 121.3(5) . .
C45 C46 C47 121.8(5) . .
C46 C47 C48 117.7(5) . .
C46 C47 C50 122.6(5) . .
C48 C47 C50 119.6(5) . .
C49 C48 C47 119.9(5) . .
C44 C49 C48 121.9(6) . .
C51 C50 C52 116.8(5) . .
C51 C50 C47 121.7(5) . .
C52 C50 C47 121.5(5) . .
N5 C51 C50 123.1(5) . .
C53 C52 C50 121.2(5) . .
C52 C53 C54 117.4(5) . .
C52 C53 C55 123.1(6) . .
C54 C53 C55 119.5(5) . .
N5 C54 C53 123.1(5) . .
C56 C55 C60 117.4(6) . .
C56 C55 C53 122.6(6) . .
C60 C55 C53 120.0(6) . .
C55 C56 C57 121.3(6) . .
C56 C57 C58 120.4(6) . .
C59 C58 C57 118.7(6) . .
C59 C58 C61 120.9(7) . .
C57 C58 C61 120.4(7) . .
C60 C59 C58 119.3(7) . .
C59 C60 C55 122.8(7) . .
O11 C61 O12 127.4(6) . .
O11 C61 C58 116.8(6) . .
O12 C61 C58 115.8(7) . .
N6 C62 C62 110.7(3) . 6
N6 C63 C63 110.0(3) . 6
N6 C64 C64 109.7(3) . 6
O3 Cu1 O3 90.6(2) 5_657 2_655
O3 Cu1 O2 89.12(17) 5_657 6_557
O3 Cu1 O2 168.8(2) 2_655 6_557
O3 Cu1 O2 168.8(2) 5_657 .
O3 Cu1 O2 89.12(17) 2_655 .
O2 Cu1 O2 89.0(3) 6_557 .
O3 Cu1 O1 96.3(2) 5_657 .
O3 Cu1 O1 96.3(2) 2_655 .
O2 Cu1 O1 94.8(2) 6_557 .
O2 Cu1 O1 94.8(2) . .
O3 Cu1 Cu1 84.65(15) 5_657 5_657
O3 Cu1 Cu1 84.65(15) 2_655 5_657
O2 Cu1 Cu1 84.20(15) 6_557 5_657
O2 Cu1 Cu1 84.20(15) . 5_657
O1 Cu1 Cu1 178.6(2) . 5_657
O6 Cu2 O6 88.3(3) . 6_556
O6 Cu2 O4 169.13(18) . .
O6 Cu2 O4 89.12(17) 6_556 .
O6 Cu2 O4 89.11(17) . 6_556
O6 Cu2 O4 169.12(18) 6_556 6_556
O4 Cu2 O4 91.4(2) . 6_556
O6 Cu2 O8 95.88(18) . .
O6 Cu2 O8 95.88(18) 6_556 .
O4 Cu2 O8 94.89(17) . .
O4 Cu2 O8 94.89(17) 6_556 .
O6 Cu2 Cu3 83.92(13) . .
O6 Cu2 Cu3 83.92(13) 6_556 .
O4 Cu2 Cu3 85.30(12) . .
O4 Cu2 Cu3 85.30(12) 6_556 .
O8 Cu2 Cu3 179.73(18) . .
O7 Cu3 O7 87.2(2) 6_556 .
O7 Cu3 O5 165.22(17) 6_556 6_556
O7 Cu3 O5 88.33(15) . 6_556
O7 Cu3 O5 88.33(15) 6_556 .
O7 Cu3 O5 165.22(17) . .
O5 Cu3 O5 92.5(2) 6_556 .
O7 Cu3 N2 99.89(17) 6_556 .
O7 Cu3 N2 99.89(17) . .
O5 Cu3 N2 94.75(15) 6_556 .
O5 Cu3 N2 94.75(15) . .
O7 Cu3 Cu2 83.99(13) 6_556 .
O7 Cu3 Cu2 83.99(13) . .
O5 Cu3 Cu2 81.54(11) 6_556 .
O5 Cu3 Cu2 81.55(11) . .
N2 Cu3 Cu2 174.60(15) . .
O10 Cu4 O10 90.8(2) 2 5_556
O10 Cu4 O9 87.95(14) 2 .
O10 Cu4 O9 166.55(15) 5_556 .
O10 Cu4 O9 166.55(15) 2 6_556
O10 Cu4 O9 87.95(14) 5_556 6_556
O9 Cu4 O9 90.1(2) . 6_556
O10 Cu4 N3 93.38(15) 2 .
O10 Cu4 N3 93.38(15) 5_556 .
O9 Cu4 N3 100.07(15) . .
O9 Cu4 N3 100.07(15) 6_556 .
O10 Cu4 Cu4 81.49(11) 2 5_556
O10 Cu4 Cu4 81.49(11) 5_556 5_556
O9 Cu4 Cu4 85.08(11) . 5_556
O9 Cu4 Cu4 85.08(11) 6_556 5_556
N3 Cu4 Cu4 172.64(16) . 5_556
O11 Cu5 O11 88.6(3) 6 .
O11 Cu5 O15 89.01(18) 6 6
O11 Cu5 O15 169.2(2) . 6
O11 Cu5 O15 169.2(2) 6 .
O11 Cu5 O15 89.00(18) . .
O15 Cu5 O15 91.4(2) 6 .
O11 Cu5 O13 96.5(2) 6 .
O11 Cu5 O13 96.5(2) . .
O15 Cu5 O13 94.2(2) 6 .
O15 Cu5 O13 94.2(2) . .
O11 Cu5 Cu6 85.71(15) 6 .
O11 Cu5 Cu6 85.71(15) . .
O15 Cu5 Cu6 83.63(14) 6 .
O15 Cu5 Cu6 83.63(14) . .
O13 Cu5 Cu6 176.8(2) . .
O12 Cu6 O12 88.5(2) 6 .
O12 Cu6 O16 167.6(2) 6 .
O12 Cu6 O16 88.80(16) . .
O12 Cu6 O16 88.79(16) 6 6
O12 Cu6 O16 167.6(2) . 6
O16 Cu6 O16 91.3(2) . 6
O12 Cu6 O14 96.79(19) 6 .
O12 Cu6 O14 96.79(19) . .
O16 Cu6 O14 95.54(19) . .
O16 Cu6 O14 95.54(19) 6 .
O12 Cu6 Cu5 82.74(13) 6 .
O12 Cu6 Cu5 82.74(13) . .
O16 Cu6 Cu5 84.93(14) . .
O16 Cu6 Cu5 84.92(14) 6 .
O14 Cu6 Cu5 179.3(2) . .
N5 Cu7 I2 111.03(13) . .
N5 Cu7 Cu8 148.54(14) . .
I2 Cu7 Cu8 61.32(2) . .
N5 Cu7 Cu10 146.59(15) . .
I2 Cu7 Cu10 60.61(2) . .
Cu8 Cu7 Cu10 59.93(3) . .
N5 Cu7 I3 104.05(15) . .
I2 Cu7 I3 115.86(3) . .
Cu8 Cu7 I3 60.75(3) . .
Cu10 Cu7 I3 108.48(3) . .
N5 Cu7 Cu9 138.75(13) . .
I2 Cu7 Cu9 110.18(3) . .
Cu8 Cu7 Cu9 59.79(3) . .
Cu10 Cu7 Cu9 59.42(3) . .
I3 Cu7 Cu9 58.22(2) . .
N5 Cu7 I1 103.52(13) . .
I2 Cu7 I1 113.23(3) . .
Cu8 Cu7 I1 107.39(3) . .
Cu10 Cu7 I1 59.17(2) . .
I3 Cu7 I1 108.07(3) . .
Cu9 Cu7 I1 57.36(2) . .
N1 Cu8 Cu7 144.08(14) 5_556 .
N1 Cu8 Cu10 145.79(16) 5_556 .
Cu7 Cu8 Cu10 60.39(3) . .
N1 Cu8 I2 107.13(14) 5_556 .
Cu7 Cu8 I2 59.11(2) . .
Cu10 Cu8 I2 60.02(2) . .
N1 Cu8 I4 104.74(14) 5_556 .
Cu7 Cu8 I4 111.17(3) . .
Cu10 Cu8 I4 60.66(2) . .
I2 Cu8 I4 113.30(3) . .
N1 Cu8 I3 105.65(15) 5_556 .
Cu7 Cu8 I3 60.34(3) . .
Cu10 Cu8 I3 108.51(3) . .
I2 Cu8 I3 113.54(3) . .
I4 Cu8 I3 111.66(3) . .
N1 Cu8 Cu9 142.45(14) 5_556 .
Cu7 Cu8 Cu9 62.29(3) . .
Cu10 Cu8 Cu9 60.40(3) . .
I2 Cu8 Cu9 110.42(3) . .
I4 Cu8 Cu9 59.71(2) . .
I3 Cu8 Cu9 58.89(2) . .
N6 Cu9 I3 106.38(14) . .
N6 Cu9 I1 106.00(15) . .
I3 Cu9 I1 112.69(3) . .
N6 Cu9 I4 104.71(15) . .
I3 Cu9 I4 113.35(3) . .
I1 Cu9 I4 112.87(3) . .
N6 Cu9 Cu10 144.96(15) . .
I3 Cu9 Cu10 108.66(3) . .
I1 Cu9 Cu10 60.31(2) . .
I4 Cu9 Cu10 60.29(3) . .
N6 Cu9 Cu8 144.65(15) . .
I3 Cu9 Cu8 60.51(2) . .
I1 Cu9 Cu8 109.33(3) . .
I4 Cu9 Cu8 60.02(2) . .
Cu10 Cu9 Cu8 58.96(3) . .
N6 Cu9 Cu7 147.41(15) . .
I3 Cu9 Cu7 59.40(2) . .
I1 Cu9 Cu7 61.55(2) . .
I4 Cu9 Cu7 107.87(3) . .
Cu10 Cu9 Cu7 58.46(3) . .
Cu8 Cu9 Cu7 57.93(3) . .
N4 Cu10 Cu8 146.38(15) 3_455 .
N4 Cu10 Cu7 146.84(15) 3_455 .
Cu8 Cu10 Cu7 59.67(3) . .
N4 Cu10 I2 109.58(13) 3_455 .
Cu8 Cu10 I2 60.72(2) . .
Cu7 Cu10 I2 59.11(2) . .
N4 Cu10 I1 103.39(14) 3_455 .
Cu8 Cu10 I1 109.81(3) . .
Cu7 Cu10 I1 62.48(2) . .
I2 Cu10 I1 114.82(3) . .
N4 Cu10 Cu9 139.24(13) 3_455 .
Cu8 Cu10 Cu9 60.63(3) . .
Cu7 Cu10 Cu9 62.12(3) . .
I2 Cu10 Cu9 111.18(3) . .
I1 Cu10 Cu9 59.23(2) . .
N4 Cu10 I4 102.73(15) 3_455 .
Cu8 Cu10 I4 60.37(2) . .
Cu7 Cu10 I4 110.34(3) . .
I2 Cu10 I4 113.65(3) . .
I1 Cu10 I4 111.42(3) . .
Cu9 Cu10 I4 59.69(3) . .
Cu9 I1 Cu10 60.45(2) . .
Cu9 I1 Cu7 61.09(2) . .
Cu10 I1 Cu7 58.35(2) . .
Cu7 I2 Cu10 60.29(2) . .
Cu7 I2 Cu8 59.57(2) . .
Cu10 I2 Cu8 59.26(2) . .
Cu9 I3 Cu7 62.39(2) . .
Cu9 I3 Cu8 60.60(2) . .
Cu7 I3 Cu8 58.91(2) . .
Cu9 I4 Cu8 60.27(2) . .
Cu9 I4 Cu10 60.03(2) . .
Cu8 I4 Cu10 58.96(2) . .
C10 N1 C9 118.5(5) . .
C10 N1 Cu8 122.6(4) . 5_556
C9 N1 Cu8 118.9(4) . 5_556
C20 N2 C22A 98.6(6) . 6_556
C20 N2 C22A 98.6(6) . .
C22A N2 C22A 126.5(11) 6_556 .
C20 N2 Cu3 108.4(4) . .
C22A N2 Cu3 110.8(4) 6_556 .
C22A N2 Cu3 110.8(4) . .
C21 N3 C23A 96.7(6) . .
C21 N3 C23A 96.7(6) . 6_556
C23A N3 C23A 126.1(10) . 6_556
C21 N3 Cu4 109.4(4) . .
C23A N3 Cu4 112.0(4) . .
C23A N3 Cu4 112.0(4) 6_556 .
C32 N4 C33 117.5(5) . .
C32 N4 Cu10 120.5(4) . 3
C33 N4 Cu10 121.9(4) . 3
C51 N5 C54 118.5(5) . .
C51 N5 Cu7 125.2(4) . .
C54 N5 Cu7 116.3(4) . .
C64 N6 C62 107.5(5) . .
C64 N6 C63 110.8(5) . .
C62 N6 C63 108.1(5) . .
C64 N6 Cu9 109.0(3) . .
C62 N6 Cu9 111.7(3) . .
C63 N6 Cu9 109.7(3) . .
C1 O2 Cu1 122.3(4) . .
C1 O3 Cu1 121.2(4) . 5_657
C19 O4 Cu2 122.9(4) . .
C19 O5 Cu3 125.5(4) . .
C24 O6 Cu2 124.1(4) . .
C24 O7 Cu3 121.0(4) . .
C43 O9 Cu4 121.0(3) . .
C43 O10 Cu4 125.2(3) . 5_556
C61 O11 Cu5 120.4(4) . .
C61 O12 Cu6 123.7(4) . .
C42 O15 Cu5 123.1(4) . .
C42 O16 Cu6 120.0(4) . .

loop_
_geom_bond_atom_site_label_1
_geom_bond_atom_site_label_2
_geom_bond_distance
_geom_bond_site_symmetry_2
C21 N3 1.477(9) .
C21 C20 1.533(10) .
C22A N2 1.516(9) .
C22A C23A 1.526(11) .
C23A N3 1.522(9) .
C22B C22B 1.54(3) 6_556
C22B C23B 1.575(14) .
C23B C23B 1.57(3) 6_556
C20 N2 1.469(9) .
C1 O2 1.241(7) .
C1 O3 1.274(7) .
C1 C2 1.504(8) .
C2 C7 1.343(8) .
C2 C3 1.386(9) .
C3 C4 1.373(8) .
C4 C5 1.399(8) .
C5 C6 1.375(8) .
C5 C8 1.498(7) .
C6 C7 1.401(8) .
C8 C9 1.372(7) .
C8 C12 1.378(7) .
C9 N1 1.319(7) .
C10 N1 1.316(6) .
C10 C11 1.368(7) .
C11 C12 1.390(7) .
C11 C13 1.520(7) .
C13 C14 1.383(7) .
C13 C18 1.402(8) .
C14 C15 1.376(7) .
C15 C16 1.353(7) .
C16 C17 1.355(7) .
C16 C19 1.469(7) .
C17 C18 1.360(7) .
C19 O4 1.258(6) .
C19 O5 1.267(6) .
C24 O6 1.257(7) .
C24 O7 1.279(7) .
C24 C25 1.514(8) .
C25 C30 1.357(7) .
C25 C26 1.369(8) .
C26 C27 1.358(8) .
C27 C28 1.369(8) .
C28 C29 1.389(8) .
C28 C31 1.505(7) .
C29 C30 1.360(7) .
C31 C32 1.376(7) .
C31 C35 1.373(7) .
C32 N4 1.321(6) .
C33 N4 1.357(6) .
C33 C34 1.377(7) .
C34 C35 1.385(7) .
C34 C36 1.477(7) .
C36 C37 1.385(8) .
C36 C41 1.392(8) .
C37 C38 1.402(7) .
C38 C39 1.368(8) .
C39 C40 1.394(8) .
C39 C42 1.520(8) .
C40 C41 1.379(8) .
C42 O16 1.259(7) .
C42 O15 1.248(7) .
C43 O9 1.248(6) .
C43 O10 1.267(6) .
C43 C44 1.493(7) .
C44 C49 1.365(7) .
C44 C45 1.376(7) .
C45 C46 1.367(7) .
C46 C47 1.369(7) .
C47 C48 1.387(7) .
C47 C50 1.496(7) .
C48 C49 1.389(7) .
C50 C51 1.379(7) .
C50 C52 1.416(7) .
C51 N5 1.340(6) .
C52 C53 1.361(7) .
C53 C54 1.392(7) .
C53 C55 1.459(8) .
C54 N5 1.344(6) .
C55 C56 1.354(8) .
C55 C60 1.391(8) .
C56 C57 1.372(8) .
C57 C58 1.393(8) .
C58 C59 1.378(8) .
C58 C61 1.545(8) .
C59 C60 1.353(8) .
C61 O11 1.260(7) .
C61 O12 1.250(7) .
C62 N6 1.449(7) .
C62 C62 1.547(10) 6
C63 N6 1.496(6) .
C63 C63 1.548(9) 6
C64 N6 1.460(7) .
C64 C64 1.586(10) 6
Cu1 O3 1.962(4) 5_657
Cu1 O3 1.962(4) 2_655
Cu1 O2 1.964(4) 6_557
Cu1 O2 1.964(4) .
Cu1 O1 2.195(7) .
Cu1 Cu1 2.639(2) 5_657
Cu2 O6 1.932(4) .
Cu2 O6 1.932(4) 6_556
Cu2 O4 1.958(3) .
Cu2 O4 1.958(3) 6_556
Cu2 O8 2.188(6) .
Cu2 Cu3 2.6782(13) .
Cu3 O7 1.982(4) 6_556
Cu3 O7 1.982(4) .
Cu3 O5 1.993(3) 6_556
Cu3 O5 1.993(3) .
Cu3 N2 2.206(5) .
Cu4 O10 1.973(3) 2
Cu4 O10 1.973(3) 5_556
Cu4 O9 1.978(3) .
Cu4 O9 1.978(3) 6_556
Cu4 N3 2.250(5) .
Cu4 Cu4 2.7097(16) 5_556
Cu5 O11 1.939(4) 6
Cu5 O11 1.939(4) .
Cu5 O15 1.945(4) 6
Cu5 O15 1.946(4) .
Cu5 O13 2.190(7) .
Cu5 Cu6 2.6411(15) .
Cu6 O12 1.947(4) 6
Cu6 O12 1.948(4) .
Cu6 O16 1.973(4) .
Cu6 O16 1.973(4) 6
Cu6 O14 2.202(6) .
Cu7 N5 2.046(5) .
Cu7 I2 2.6377(8) .
Cu7 Cu8 2.6504(11) .
Cu7 Cu10 2.6697(11) .
Cu7 I3 2.6895(9) .
Cu7 Cu9 2.7689(10) .
Cu7 I1 2.7811(8) .
Cu8 N1 2.051(5) 5_556
Cu8 Cu10 2.6574(10) .
Cu8 I2 2.6966(8) .
Cu8 I4 2.6959(8) .
Cu8 I3 2.7005(10) .
Cu8 Cu9 2.7028(10) .
Cu9 N6 2.108(4) .
Cu9 I3 2.6562(9) .
Cu9 I1 2.6636(9) .
Cu9 I4 2.6874(9) .
Cu9 Cu10 2.6967(10) .
Cu10 N4 2.045(4) 3_455
Cu10 I2 2.6781(7) .
Cu10 I1 2.6929(8) .
Cu10 I4 2.7037(9) .
N1 Cu8 2.051(5) 5_556
N2 C22A 1.516(9) 6_556
N3 C23A 1.522(9) 6_556
N4 Cu10 2.045(4) 3
O3 Cu1 1.962(4) 5_657
O10 Cu4 1.974(3) 5_556

loop_
_geom_torsion_atom_site_label_1
_geom_torsion_atom_site_label_2
_geom_torsion_atom_site_label_3
_geom_torsion_atom_site_label_4
_geom_torsion
_geom_torsion_site_symmetry_1
_geom_torsion_site_symmetry_4
N2 C22A C23A N3 2.5(12) . .
C22B C22B C23B C23B -0.010(2) 6_556 6_556
N3 C21 C20 N2 0.0 . .
O2 C1 C2 C7 7.8(10) . .
O3 C1 C2 C7 -170.0(6) . .
O2 C1 C2 C3 -173.2(6) . .
O3 C1 C2 C3 8.9(10) . .
C7 C2 C3 C4 0.2(12) . .
C1 C2 C3 C4 -178.8(7) . .
C2 C3 C4 C5 1.5(12) . .
C3 C4 C5 C6 -1.8(11) . .
C3 C4 C5 C8 178.0(7) . .
C4 C5 C6 C7 0.5(11) . .
C8 C5 C6 C7 -179.4(6) . .
C3 C2 C7 C6 -1.6(11) . .
C1 C2 C7 C6 177.4(7) . .
C5 C6 C7 C2 1.3(12) . .
C6 C5 C8 C9 41.4(10) . .
C4 C5 C8 C9 -138.5(7) . .
C6 C5 C8 C12 -139.5(7) . .
C4 C5 C8 C12 40.7(11) . .
C12 C8 C9 N1 0.6(11) . .
C5 C8 C9 N1 179.8(7) . .
N1 C10 C11 C12 1.8(10) . .
N1 C10 C11 C13 178.2(6) . .
C9 C8 C12 C11 0.0(10) . .
C5 C8 C12 C11 -179.2(7) . .
C10 C11 C12 C8 -1.1(10) . .
C13 C11 C12 C8 -177.5(6) . .
C10 C11 C13 C14 34.9(9) . .
C12 C11 C13 C14 -148.9(7) . .
C10 C11 C13 C18 -145.1(7) . .
C12 C11 C13 C18 31.1(10) . .
C18 C13 C14 C15 -1.3(10) . .
C11 C13 C14 C15 178.7(6) . .
C13 C14 C15 C16 -0.8(10) . .
C14 C15 C16 C17 3.6(10) . .
C14 C15 C16 C19 -174.7(6) . .
C15 C16 C17 C18 -4.1(10) . .
C19 C16 C17 C18 174.2(6) . .
C16 C17 C18 C13 1.9(11) . .
C14 C13 C18 C17 0.8(10) . .
C11 C13 C18 C17 -179.2(6) . .
C17 C16 C19 O4 -2.2(8) . .
C15 C16 C19 O4 176.1(6) . .
C17 C16 C19 O5 175.8(6) . .
C15 C16 C19 O5 -5.9(8) . .
O6 C24 C25 C30 -11.6(9) . .
O7 C24 C25 C30 168.5(6) . .
O6 C24 C25 C26 168.7(6) . .
O7 C24 C25 C26 -11.2(9) . .
C30 C25 C26 C27 2.4(11) . .
C24 C25 C26 C27 -177.9(6) . .
C25 C26 C27 C28 0.2(12) . .
C26 C27 C28 C29 -2.3(11) . .
C26 C27 C28 C31 175.9(7) . .
C27 C28 C29 C30 1.9(11) . .
C31 C28 C29 C30 -176.4(6) . .
C28 C29 C30 C25 0.7(12) . .
C26 C25 C30 C29 -2.8(11) . .
C24 C25 C30 C29 177.5(6) . .
C27 C28 C31 C32 135.2(7) . .
C29 C28 C31 C32 -46.6(10) . .
C27 C28 C31 C35 -42.3(10) . .
C29 C28 C31 C35 136.0(7) . .
C35 C31 C32 N4 -2.5(11) . .
C28 C31 C32 N4 -180.0(6) . .
N4 C33 C34 C35 0.0(10) . .
N4 C33 C34 C36 -179.3(6) . .
C32 C31 C35 C34 2.7(11) . .
C28 C31 C35 C34 -179.8(6) . .
C33 C34 C35 C31 -1.5(11) . .
C36 C34 C35 C31 177.8(7) . .
C33 C34 C36 C37 -42.4(10) . .
C35 C34 C36 C37 138.4(7) . .
C33 C34 C36 C41 141.7(7) . .
C35 C34 C36 C41 -37.5(11) . .
C41 C36 C37 C38 0.2(11) . .
C34 C36 C37 C38 -175.7(6) . .
C36 C37 C38 C39 0.4(11) . .
C37 C38 C39 C40 -0.9(11) . .
C37 C38 C39 C42 173.3(6) . .
C38 C39 C40 C41 0.8(12) . .
C42 C39 C40 C41 -173.7(6) . .
C39 C40 C41 C36 -0.2(12) . .
C37 C36 C41 C40 -0.3(12) . .
C34 C36 C41 C40 175.8(7) . .
C38 C39 C42 O16 1.0(9) . .
C40 C39 C42 O16 175.5(6) . .
C38 C39 C42 O15 -177.9(6) . .
C40 C39 C42 O15 -3.5(9) . .
O9 C43 C44 C49 -1.4(8) . .
O10 C43 C44 C49 179.3(5) . .
O9 C43 C44 C45 177.7(5) . .
O10 C43 C44 C45 -1.6(8) . .
C49 C44 C45 C46 2.3(10) . .
C43 C44 C45 C46 -176.9(6) . .
C44 C45 C46 C47 -1.8(11) . .
C45 C46 C47 C48 0.1(10) . .
C45 C46 C47 C50 177.5(6) . .
C46 C47 C48 C49 1.1(10) . .
C50 C47 C48 C49 -176.4(6) . .
C45 C44 C49 C48 -1.1(10) . .
C43 C44 C49 C48 178.1(6) . .
C47 C48 C49 C44 -0.6(11) . .
C46 C47 C50 C51 30.6(10) . .
C48 C47 C50 C51 -151.9(7) . .
C46 C47 C50 C52 -146.4(7) . .
C48 C47 C50 C52 31.0(10) . .
C52 C50 C51 N5 -1.2(10) . .
C47 C50 C51 N5 -178.3(6) . .
C51 C50 C52 C53 1.4(10) . .
C47 C50 C52 C53 178.6(6) . .
C50 C52 C53 C54 -1.7(10) . .
C50 C52 C53 C55 177.7(6) . .
C52 C53 C54 N5 1.8(11) . .
C55 C53 C54 N5 -177.6(6) . .
C52 C53 C55 C56 45.3(11) . .
C54 C53 C55 C56 -135.4(7) . .
C52 C53 C55 C60 -136.7(7) . .
C54 C53 C55 C60 42.6(10) . .
C60 C55 C56 C57 -0.6(11) . .
C53 C55 C56 C57 177.5(7) . .
C55 C56 C57 C58 1.0(12) . .
C56 C57 C58 C59 -0.3(11) . .
C56 C57 C58 C61 -178.9(6) . .
C57 C58 C59 C60 -0.7(11) . .
C61 C58 C59 C60 177.8(6) . .
C58 C59 C60 C55 1.1(12) . .
C56 C55 C60 C59 -0.5(12) . .
C53 C55 C60 C59 -178.6(7) . .
C59 C58 C61 O11 -173.3(6) . .
C57 C58 C61 O11 5.2(9) . .
C59 C58 C61 O12 7.8(9) . .
C57 C58 C61 O12 -173.7(6) . .
O6 Cu2 Cu3 O7 -88.35(17) . 6_556
O6 Cu2 Cu3 O7 0.59(17) 6_556 6_556
O4 Cu2 Cu3 O7 90.20(15) . 6_556
O4 Cu2 Cu3 O7 -177.96(15) 6_556 6_556
O8 Cu2 Cu3 O7 -44(15) . 6_556
O6 Cu2 Cu3 O7 -0.59(17) . .
O6 Cu2 Cu3 O7 88.35(17) 6_556 .
O4 Cu2 Cu3 O7 177.96(15) . .
O4 Cu2 Cu3 O7 -90.20(15) 6_556 .
O8 Cu2 Cu3 O7 44(15) . .
O6 Cu2 Cu3 O5 88.61(17) . 6_556
O6 Cu2 Cu3 O5 177.55(17) 6_556 6_556
O4 Cu2 Cu3 O5 -92.83(15) . 6_556
O4 Cu2 Cu3 O5 -1.00(15) 6_556 6_556
O8 Cu2 Cu3 O5 133(15) . 6_556
O6 Cu2 Cu3 O5 -177.55(17) . .
O6 Cu2 Cu3 O5 -88.61(17) 6_556 .
O4 Cu2 Cu3 O5 1.00(15) . .
O4 Cu2 Cu3 O5 92.84(15) 6_556 .
O8 Cu2 Cu3 O5 -133(15) . .
O6 Cu2 Cu3 N2 135.53(13) . .
O6 Cu2 Cu3 N2 -135.53(13) 6_556 .
O4 Cu2 Cu3 N2 -45.92(11) . .
O4 Cu2 Cu3 N2 45.92(11) 6_556 .
O8 Cu2 Cu3 N2 180(15) . .
O11 Cu5 Cu6 O12 -0.25(18) 6 6
O11 Cu5 Cu6 O12 -89.17(18) . 6
O15 Cu5 Cu6 O12 89.23(17) 6 6
O15 Cu5 Cu6 O12 -178.65(17) . 6
O13 Cu5 Cu6 O12 135.29(12) . 6
O11 Cu5 Cu6 O12 89.17(18) 6 .
O11 Cu5 Cu6 O12 0.25(18) . .
O15 Cu5 Cu6 O12 178.65(17) 6 .
O15 Cu5 Cu6 O12 -89.23(17) . .
O13 Cu5 Cu6 O12 -135.29(12) . .
O11 Cu5 Cu6 O16 178.60(17) 6 .
O11 Cu5 Cu6 O16 89.68(17) . .
O15 Cu5 Cu6 O16 -91.92(17) 6 .
O15 Cu5 Cu6 O16 0.20(17) . .
O13 Cu5 Cu6 O16 -45.86(11) . .
O11 Cu5 Cu6 O16 -89.67(17) 6 6
O11 Cu5 Cu6 O16 -178.60(17) . 6
O15 Cu5 Cu6 O16 -0.20(17) 6 6
O15 Cu5 Cu6 O16 91.93(17) . 6
O13 Cu5 Cu6 O16 45.86(11) . 6
O11 Cu5 Cu6 O14 44.46(13) 6 .
O11 Cu5 Cu6 O14 -44.46(13) . .
O15 Cu5 Cu6 O14 133.94(12) 6 .
O15 Cu5 Cu6 O14 -133.94(12) . .
O13 Cu5 Cu6 O14 180.0 . .
N5 Cu7 Cu8 N1 7.6(4) . 5_556
I2 Cu7 Cu8 N1 -76.1(3) . 5_556
Cu10 Cu7 Cu8 N1 -146.8(3) . 5_556
I3 Cu7 Cu8 N1 75.1(3) . 5_556
Cu9 Cu7 Cu8 N1 143.2(3) . 5_556
I1 Cu7 Cu8 N1 176.5(3) . 5_556
N5 Cu7 Cu8 Cu10 154.4(3) . .
I2 Cu7 Cu8 Cu10 70.75(2) . .
I3 Cu7 Cu8 Cu10 -138.06(3) . .
Cu9 Cu7 Cu8 Cu10 -69.93(3) . .
I1 Cu7 Cu8 Cu10 -36.69(3) . .
N5 Cu7 Cu8 I2 83.7(3) . .
Cu10 Cu7 Cu8 I2 -70.75(2) . .
I3 Cu7 Cu8 I2 151.19(3) . .
Cu9 Cu7 Cu8 I2 -140.68(3) . .
I1 Cu7 Cu8 I2 -107.44(3) . .
N5 Cu7 Cu8 I4 -171.1(3) . .
I2 Cu7 Cu8 I4 105.22(3) . .
Cu10 Cu7 Cu8 I4 34.47(3) . .
I3 Cu7 Cu8 I4 -103.59(3) . .
Cu9 Cu7 Cu8 I4 -35.46(3) . .
I1 Cu7 Cu8 I4 -2.22(4) . .
N5 Cu7 Cu8 I3 -67.5(3) . .
I2 Cu7 Cu8 I3 -151.19(3) . .
Cu10 Cu7 Cu8 I3 138.06(3) . .
Cu9 Cu7 Cu8 I3 68.13(3) . .
I1 Cu7 Cu8 I3 101.37(3) . .
N5 Cu7 Cu8 Cu9 -135.7(3) . .
I2 Cu7 Cu8 Cu9 140.68(3) . .
Cu10 Cu7 Cu8 Cu9 69.93(3) . .
I3 Cu7 Cu8 Cu9 -68.13(3) . .
I1 Cu7 Cu8 Cu9 33.24(3) . .
N1 Cu8 Cu9 N6 1.8(4) 5_556 .
Cu7 Cu8 Cu9 N6 146.6(3) . .
Cu10 Cu8 Cu9 N6 -143.4(3) . .
I2 Cu8 Cu9 N6 -177.9(3) . .
I4 Cu8 Cu9 N6 -72.1(3) . .
I3 Cu8 Cu9 N6 76.3(3) . .
N1 Cu8 Cu9 I3 -74.5(3) 5_556 .
Cu7 Cu8 Cu9 I3 70.37(3) . .
Cu10 Cu8 Cu9 I3 140.29(3) . .
I2 Cu8 Cu9 I3 105.84(3) . .
I4 Cu8 Cu9 I3 -148.42(3) . .
N1 Cu8 Cu9 I1 179.8(2) 5_556 .
Cu7 Cu8 Cu9 I1 -35.36(3) . .
Cu10 Cu8 Cu9 I1 34.55(3) . .
I2 Cu8 Cu9 I1 0.11(5) . .
I4 Cu8 Cu9 I1 105.85(3) . .
I3 Cu8 Cu9 I1 -105.74(3) . .
N1 Cu8 Cu9 I4 74.0(3) 5_556 .
Cu7 Cu8 Cu9 I4 -141.21(3) . .
Cu10 Cu8 Cu9 I4 -71.29(3) . .
I2 Cu8 Cu9 I4 -105.74(3) . .
I3 Cu8 Cu9 I4 148.42(3) . .
N1 Cu8 Cu9 Cu10 145.3(3) 5_556 .
Cu7 Cu8 Cu9 Cu10 -69.92(3) . .
I2 Cu8 Cu9 Cu10 -34.45(3) . .
I4 Cu8 Cu9 Cu10 71.29(3) . .
I3 Cu8 Cu9 Cu10 -140.29(3) . .
N1 Cu8 Cu9 Cu7 -144.8(3) 5_556 .
Cu10 Cu8 Cu9 Cu7 69.92(3) . .
I2 Cu8 Cu9 Cu7 35.47(3) . .
I4 Cu8 Cu9 Cu7 141.21(3) . .
I3 Cu8 Cu9 Cu7 -70.37(3) . .
N5 Cu7 Cu9 N6 2.6(4) . .
I2 Cu7 Cu9 N6 179.9(3) . .
Cu8 Cu7 Cu9 N6 -143.8(3) . .
Cu10 Cu7 Cu9 N6 145.4(3) . .
I3 Cu7 Cu9 N6 -71.5(3) . .
I1 Cu7 Cu9 N6 74.6(3) . .
N5 Cu7 Cu9 I3 74.1(2) . .
I2 Cu7 Cu9 I3 -108.60(3) . .
Cu8 Cu7 Cu9 I3 -72.28(3) . .
Cu10 Cu7 Cu9 I3 -143.06(3) . .
I1 Cu7 Cu9 I3 146.12(3) . .
N5 Cu7 Cu9 I1 -72.0(2) . .
I2 Cu7 Cu9 I1 105.28(3) . .
Cu8 Cu7 Cu9 I1 141.60(3) . .
Cu10 Cu7 Cu9 I1 70.83(3) . .
I3 Cu7 Cu9 I1 -146.12(3) . .
N5 Cu7 Cu9 I4 -178.8(2) . .
I2 Cu7 Cu9 I4 -1.56(4) . .
Cu8 Cu7 Cu9 I4 34.76(3) . .
Cu10 Cu7 Cu9 I4 -36.01(3) . .
I3 Cu7 Cu9 I4 107.04(3) . .
I1 Cu7 Cu9 I4 -106.84(3) . .
N5 Cu7 Cu9 Cu10 -142.8(2) . .
I2 Cu7 Cu9 Cu10 34.45(3) . .
Cu8 Cu7 Cu9 Cu10 70.77(3) . .
I3 Cu7 Cu9 Cu10 143.06(3) . .
I1 Cu7 Cu9 Cu10 -70.83(3) . .
N5 Cu7 Cu9 Cu8 146.4(2) . .
I2 Cu7 Cu9 Cu8 -36.32(3) . .
Cu10 Cu7 Cu9 Cu8 -70.77(3) . .
I3 Cu7 Cu9 Cu8 72.28(3) . .
I1 Cu7 Cu9 Cu8 -141.60(3) . .
N1 Cu8 Cu10 N4 -5.5(4) 5_556 3_455
Cu7 Cu8 Cu10 N4 -150.7(3) . 3_455
I2 Cu8 Cu10 N4 -81.4(3) . 3_455
I4 Cu8 Cu10 N4 66.6(3) . 3_455
I3 Cu8 Cu10 N4 171.6(2) . 3_455
Cu9 Cu8 Cu10 N4 136.3(3) . 3_455
N1 Cu8 Cu10 Cu7 145.2(2) 5_556 .
I2 Cu8 Cu10 Cu7 69.27(3) . .
I4 Cu8 Cu10 Cu7 -142.74(3) . .
I3 Cu8 Cu10 Cu7 -37.77(3) . .
Cu9 Cu8 Cu10 Cu7 -73.00(3) . .
N1 Cu8 Cu10 I2 75.9(2) 5_556 .
Cu7 Cu8 Cu10 I2 -69.27(3) . .
I4 Cu8 Cu10 I2 147.99(3) . .
I3 Cu8 Cu10 I2 -107.04(3) . .
Cu9 Cu8 Cu10 I2 -142.27(3) . .
N1 Cu8 Cu10 I1 -176.1(2) 5_556 .
Cu7 Cu8 Cu10 I1 38.75(3) . .
I2 Cu8 Cu10 I1 108.02(3) . .
I4 Cu8 Cu10 I1 -103.99(3) . .
I3 Cu8 Cu10 I1 0.99(4) . .
Cu9 Cu8 Cu10 I1 -34.24(3) . .
N1 Cu8 Cu10 Cu9 -141.8(2) 5_556 .
Cu7 Cu8 Cu10 Cu9 73.00(3) . .
I2 Cu8 Cu10 Cu9 142.27(4) . .
I4 Cu8 Cu10 Cu9 -69.74(3) . .
I3 Cu8 Cu10 Cu9 35.23(3) . .
N1 Cu8 Cu10 I4 -72.1(2) 5_556 .
Cu7 Cu8 Cu10 I4 142.74(3) . .
I2 Cu8 Cu10 I4 -147.99(3) . .
I3 Cu8 Cu10 I4 104.97(3) . .
Cu9 Cu8 Cu10 I4 69.74(3) . .
N5 Cu7 Cu10 N4 -5.5(3) . 3_455
I2 Cu7 Cu10 N4 78.4(2) . 3_455
Cu8 Cu7 Cu10 N4 150.3(2) . 3_455
I3 Cu7 Cu10 N4 -171.8(2) . 3_455
Cu9 Cu7 Cu10 N4 -139.2(2) . 3_455
I1 Cu7 Cu10 N4 -71.3(2) . 3_455
N5 Cu7 Cu10 Cu8 -155.8(2) . .
I2 Cu7 Cu10 Cu8 -71.92(2) . .
I3 Cu7 Cu10 Cu8 37.94(3) . .
Cu9 Cu7 Cu10 Cu8 70.53(3) . .
I1 Cu7 Cu10 Cu8 138.39(3) . .
N5 Cu7 Cu10 I2 -83.9(2) . .
Cu8 Cu7 Cu10 I2 71.92(2) . .
I3 Cu7 Cu10 I2 109.86(3) . .
Cu9 Cu7 Cu10 I2 142.45(3) . .
I1 Cu7 Cu10 I2 -149.69(3) . .
N5 Cu7 Cu10 I1 65.8(2) . .
I2 Cu7 Cu10 I1 149.69(3) . .
Cu8 Cu7 Cu10 I1 -138.39(3) . .
I3 Cu7 Cu10 I1 -100.45(3) . .
Cu9 Cu7 Cu10 I1 -67.86(2) . .
N5 Cu7 Cu10 Cu9 133.6(2) . .
I2 Cu7 Cu10 Cu9 -142.45(3) . .
Cu8 Cu7 Cu10 Cu9 -70.53(3) . .
I3 Cu7 Cu10 Cu9 -32.59(3) . .
I1 Cu7 Cu10 Cu9 67.86(2) . .
N5 Cu7 Cu10 I4 170.0(2) . .
I2 Cu7 Cu10 I4 -106.06(3) . .
Cu8 Cu7 Cu10 I4 -34.15(3) . .
I3 Cu7 Cu10 I4 3.79(4) . .
Cu9 Cu7 Cu10 I4 36.39(3) . .
I1 Cu7 Cu10 I4 104.24(3) . .
N6 Cu9 Cu10 N4 -1.0(4) . 3_455
I3 Cu9 Cu10 N4 179.9(2) . 3_455
I1 Cu9 Cu10 N4 73.9(2) . 3_455
I4 Cu9 Cu10 N4 -73.3(2) . 3_455
Cu8 Cu9 Cu10 N4 -144.2(2) . 3_455
Cu7 Cu9 Cu10 N4 146.8(2) . 3_455
N6 Cu9 Cu10 Cu8 143.1(3) . .
I3 Cu9 Cu10 Cu8 -35.94(3) . .
I1 Cu9 Cu10 Cu8 -141.97(3) . .
I4 Cu9 Cu10 Cu8 70.85(3) . .
Cu7 Cu9 Cu10 Cu8 -69.04(3) . .
N6 Cu9 Cu10 Cu7 -147.8(3) . .
I3 Cu9 Cu10 Cu7 33.09(3) . .
I1 Cu9 Cu10 Cu7 -72.93(3) . .
I4 Cu9 Cu10 Cu7 139.88(3) . .
Cu8 Cu9 Cu10 Cu7 69.04(3) . .
N6 Cu9 Cu10 I2 178.0(3) . .
I3 Cu9 Cu10 I2 -1.02(5) . .
I1 Cu9 Cu10 I2 -107.05(3) . .
I4 Cu9 Cu10 I2 105.77(3) . .
Cu8 Cu9 Cu10 I2 34.92(3) . .
Cu7 Cu9 Cu10 I2 -34.12(3) . .
N6 Cu9 Cu10 I1 -74.9(3) . .
I3 Cu9 Cu10 I1 106.02(3) . .
I4 Cu9 Cu10 I1 -147.18(3) . .
Cu8 Cu9 Cu10 I1 141.97(3) . .
Cu7 Cu9 Cu10 I1 72.93(3) . .
N6 Cu9 Cu10 I4 72.3(3) . .
I3 Cu9 Cu10 I4 -106.79(3) . .
I1 Cu9 Cu10 I4 147.18(3) . .
Cu8 Cu9 Cu10 I4 -70.85(3) . .
Cu7 Cu9 Cu10 I4 -139.88(3) . .
N6 Cu9 I1 Cu10 144.78(16) . .
I3 Cu9 I1 Cu10 -99.26(3) . .
I4 Cu9 I1 Cu10 30.72(3) . .
Cu8 Cu9 I1 Cu10 -34.02(3) . .
Cu7 Cu9 I1 Cu10 -67.92(3) . .
N6 Cu9 I1 Cu7 -147.30(16) . .
I3 Cu9 I1 Cu7 -31.34(3) . .
I4 Cu9 I1 Cu7 98.64(3) . .
Cu10 Cu9 I1 Cu7 67.92(3) . .
Cu8 Cu9 I1 Cu7 33.90(3) . .
N4 Cu10 I1 Cu9 -139.85(14) 3_455 .
Cu8 Cu10 I1 Cu9 34.80(3) . .
Cu7 Cu10 I1 Cu9 72.34(3) . .
I2 Cu10 I1 Cu9 100.83(3) . .
I4 Cu10 I1 Cu9 -30.17(3) . .
N4 Cu10 I1 Cu7 147.81(15) 3_455 .
Cu8 Cu10 I1 Cu7 -37.54(3) . .
I2 Cu10 I1 Cu7 28.50(3) . .
Cu9 Cu10 I1 Cu7 -72.34(3) . .
I4 Cu10 I1 Cu7 -102.51(3) . .
N5 Cu7 I1 Cu9 139.84(15) . .
I2 Cu7 I1 Cu9 -99.84(4) . .
Cu8 Cu7 I1 Cu9 -34.23(3) . .
Cu10 Cu7 I1 Cu9 -71.26(3) . .
I3 Cu7 I1 Cu9 29.90(3) . .
N5 Cu7 I1 Cu10 -148.90(15) . .
I2 Cu7 I1 Cu10 -28.58(3) . .
Cu8 Cu7 I1 Cu10 37.03(3) . .
I3 Cu7 I1 Cu10 101.16(3) . .
Cu9 Cu7 I1 Cu10 71.26(3) . .
N5 Cu7 I2 Cu10 144.09(15) . .
Cu8 Cu7 I2 Cu10 -69.68(3) . .
I3 Cu7 I2 Cu10 -97.54(4) . .
Cu9 Cu7 I2 Cu10 -33.99(3) . .
I1 Cu7 I2 Cu10 28.14(3) . .
N5 Cu7 I2 Cu8 -146.24(15) . .
Cu10 Cu7 I2 Cu8 69.68(3) . .
I3 Cu7 I2 Cu8 -27.86(3) . .
Cu9 Cu7 I2 Cu8 35.69(3) . .
I1 Cu7 I2 Cu8 97.81(3) . .
N4 Cu10 I2 Cu7 -145.35(16) 3_455 .
Cu8 Cu10 I2 Cu7 70.18(3) . .
I1 Cu10 I2 Cu7 -29.54(3) . .
Cu9 Cu10 I2 Cu7 35.29(3) . .
I4 Cu10 I2 Cu7 100.38(3) . .
N4 Cu10 I2 Cu8 144.47(16) 3_455 .
Cu7 Cu10 I2 Cu8 -70.18(3) . .
I1 Cu10 I2 Cu8 -99.72(3) . .
Cu9 Cu10 I2 Cu8 -34.89(3) . .
I4 Cu10 I2 Cu8 30.20(3) . .
N1 Cu8 I2 Cu7 143.42(16) 5_556 .
Cu10 Cu8 I2 Cu7 -71.37(3) . .
I4 Cu8 I2 Cu7 -101.57(3) . .
I3 Cu8 I2 Cu7 27.18(3) . .
Cu9 Cu8 I2 Cu7 -36.77(3) . .
N1 Cu8 I2 Cu10 -145.21(16) 5_556 .
Cu7 Cu8 I2 Cu10 71.37(3) . .
I4 Cu8 I2 Cu10 -30.21(3) . .
I3 Cu8 I2 Cu10 98.55(3) . .
Cu9 Cu8 I2 Cu10 34.60(3) . .
N6 Cu9 I3 Cu7 147.83(16) . .
I1 Cu9 I3 Cu7 32.09(3) . .
I4 Cu9 I3 Cu7 -97.64(3) . .
Cu10 Cu9 I3 Cu7 -32.73(3) . .
Cu8 Cu9 I3 Cu7 -68.02(3) . .
N6 Cu9 I3 Cu8 -144.14(16) . .
I1 Cu9 I3 Cu8 100.12(3) . .
I4 Cu9 I3 Cu8 -29.61(3) . .
Cu10 Cu9 I3 Cu8 35.30(3) . .
Cu7 Cu9 I3 Cu8 68.02(3) . .
N5 Cu7 I3 Cu9 -139.18(13) . .
I2 Cu7 I3 Cu9 98.66(4) . .
Cu8 Cu7 I3 Cu9 70.64(3) . .
Cu10 Cu7 I3 Cu9 33.06(3) . .
I1 Cu7 I3 Cu9 -29.59(3) . .
N5 Cu7 I3 Cu8 150.19(13) . .
I2 Cu7 I3 Cu8 28.02(3) . .
Cu10 Cu7 I3 Cu8 -37.58(3) . .
Cu9 Cu7 I3 Cu8 -70.64(3) . .
I1 Cu7 I3 Cu8 -100.23(3) . .
N1 Cu8 I3 Cu9 142.42(14) 5_556 .
Cu7 Cu8 I3 Cu9 -73.65(3) . .
Cu10 Cu8 I3 Cu9 -35.86(3) . .
I2 Cu8 I3 Cu9 -100.47(3) . .
I4 Cu8 I3 Cu9 29.12(3) . .
N1 Cu8 I3 Cu7 -143.92(14) 5_556 .
Cu10 Cu8 I3 Cu7 37.79(3) . .
I2 Cu8 I3 Cu7 -26.81(3) . .
I4 Cu8 I3 Cu7 102.77(3) . .
Cu9 Cu8 I3 Cu7 73.65(3) . .
N6 Cu9 I4 Cu8 145.29(15) . .
I3 Cu9 I4 Cu8 29.77(3) . .
I1 Cu9 I4 Cu8 -99.87(3) . .
Cu10 Cu9 I4 Cu8 -69.14(3) . .
Cu7 Cu9 I4 Cu8 -33.90(3) . .
N6 Cu9 I4 Cu10 -145.57(15) . .
I3 Cu9 I4 Cu10 98.91(3) . .
I1 Cu9 I4 Cu10 -30.73(2) . .
Cu8 Cu9 I4 Cu10 69.14(3) . .
Cu7 Cu9 I4 Cu10 35.24(3) . .
N1 Cu8 I4 Cu9 -142.72(15) 5_556 .
Cu7 Cu8 I4 Cu9 36.49(3) . .
Cu10 Cu8 I4 Cu9 70.86(3) . .
I2 Cu8 I4 Cu9 100.86(3) . .
I3 Cu8 I4 Cu9 -28.85(3) . .
N1 Cu8 I4 Cu10 146.42(16) 5_556 .
Cu7 Cu8 I4 Cu10 -34.37(3) . .
I2 Cu8 I4 Cu10 29.99(3) . .
I3 Cu8 I4 Cu10 -99.71(3) . .
Cu9 Cu8 I4 Cu10 -70.86(3) . .
N4 Cu10 I4 Cu9 140.12(14) 3_455 .
Cu8 Cu10 I4 Cu9 -71.28(3) . .
Cu7 Cu10 I4 Cu9 -37.40(3) . .
I2 Cu10 I4 Cu9 -101.59(3) . .
I1 Cu10 I4 Cu9 30.01(3) . .
N4 Cu10 I4 Cu8 -148.61(14) 3_455 .
Cu7 Cu10 I4 Cu8 33.87(3) . .
I2 Cu10 I4 Cu8 -30.31(3) . .
I1 Cu10 I4 Cu8 101.29(3) . .
Cu9 Cu10 I4 Cu8 71.28(3) . .
C11 C10 N1 C9 -1.3(10) . .
C11 C10 N1 Cu8 176.4(5) . 5_556
C8 C9 N1 C10 0.0(11) . .
C8 C9 N1 Cu8 -177.8(5) . 5_556
C21 C20 N2 C22A 64.6(5) . 6_556
C21 C20 N2 C22A -64.6(5) . .
C21 C20 N2 Cu3 180.0 . .
C23A C22A N2 C20 62.1(9) . .
C23A C22A N2 C22A -45.3(17) . 6_556
C23A C22A N2 Cu3 175.6(7) . .
O7 Cu3 N2 C20 -135.59(11) 6_556 .
O7 Cu3 N2 C20 135.59(11) . .
O5 Cu3 N2 C20 46.46(10) 6_556 .
O5 Cu3 N2 C20 -46.46(10) . .
Cu2 Cu3 N2 C20 0.0 . .
O7 Cu3 N2 C22A -28.4(7) 6_556 6_556
O7 Cu3 N2 C22A -117.3(7) . 6_556
O5 Cu3 N2 C22A 153.6(7) 6_556 6_556
O5 Cu3 N2 C22A 60.7(7) . 6_556
Cu2 Cu3 N2 C22A 107.1(7) . 6_556
O7 Cu3 N2 C22A 117.3(7) 6_556 .
O7 Cu3 N2 C22A 28.4(7) . .
O5 Cu3 N2 C22A -60.7(7) 6_556 .
O5 Cu3 N2 C22A -153.6(7) . .
Cu2 Cu3 N2 C22A -107.1(7) . .
C20 C21 N3 C23A 63.8(5) . .
C20 C21 N3 C23A -63.8(5) . 6_556
C20 C21 N3 Cu4 180.0 . .
C22A C23A N3 C21 -65.6(10) . .
C22A C23A N3 C23A 37.8(18) . 6_556
C22A C23A N3 Cu4 -179.7(7) . .
O10 Cu4 N3 C21 -45.51(10) 2 .
O10 Cu4 N3 C21 45.51(10) 5_556 .
O9 Cu4 N3 C21 -134.02(11) . .
O9 Cu4 N3 C21 134.03(11) 6_556 .
Cu4 Cu4 N3 C21 0.0 5_556 .
O10 Cu4 N3 C23A 60.5(7) 2 .
O10 Cu4 N3 C23A 151.5(7) 5_556 .
O9 Cu4 N3 C23A -28.0(7) . .
O9 Cu4 N3 C23A -120.0(7) 6_556 .
Cu4 Cu4 N3 C23A 106.0(7) 5_556 .
O10 Cu4 N3 C23A -151.5(7) 2 6_556
O10 Cu4 N3 C23A -60.5(7) 5_556 6_556
O9 Cu4 N3 C23A 120.0(7) . 6_556
O9 Cu4 N3 C23A 28.0(7) 6_556 6_556
Cu4 Cu4 N3 C23A -106.0(7) 5_556 6_556
C31 C32 N4 C33 1.0(10) . .
C31 C32 N4 Cu10 179.7(5) . 3
C34 C33 N4 C32 0.3(10) . .
C34 C33 N4 Cu10 -178.4(5) . 3
C50 C51 N5 C54 1.3(9) . .
C50 C51 N5 Cu7 177.6(5) . .
C53 C54 N5 C51 -1.6(10) . .
C53 C54 N5 Cu7 -178.2(5) . .
I2 Cu7 N5 C51 29.6(5) . .
Cu8 Cu7 N5 C51 -39.5(7) . .
Cu10 Cu7 N5 C51 97.8(5) . .
I3 Cu7 N5 C51 -95.7(5) . .
Cu9 Cu7 N5 C51 -153.1(4) . .
I1 Cu7 N5 C51 151.4(5) . .
I2 Cu7 N5 C54 -154.0(4) . .
Cu8 Cu7 N5 C54 136.9(4) . .
Cu10 Cu7 N5 C54 -85.8(5) . .
I3 Cu7 N5 C54 80.7(5) . .
Cu9 Cu7 N5 C54 23.3(6) . .
I1 Cu7 N5 C54 -32.2(5) . .
C64 C64 N6 C62 -59.6(4) 6 .
C64 C64 N6 C63 58.3(5) 6 .
C64 C64 N6 Cu9 179.17(15) 6 .
C62 C62 N6 C64 60.2(4) 6 .
C62 C62 N6 C63 -59.4(4) 6 .
C62 C62 N6 Cu9 179.73(16) 6 .
C63 C63 N6 C64 -58.5(5) 6 .
C63 C63 N6 C62 59.0(4) 6 .
C63 C63 N6 Cu9 -178.92(16) 6 .
I3 Cu9 N6 C64 59.3(4) . .
I1 Cu9 N6 C64 179.4(4) . .
I4 Cu9 N6 C64 -61.0(4) . .
Cu10 Cu9 N6 C64 -119.8(4) . .
Cu8 Cu9 N6 C64 -2.5(6) . .
Cu7 Cu9 N6 C64 117.6(4) . .
I3 Cu9 N6 C62 -59.3(4) . .
I1 Cu9 N6 C62 60.8(4) . .
I4 Cu9 N6 C62 -179.6(4) . .
Cu10 Cu9 N6 C62 121.6(4) . .
Cu8 Cu9 N6 C62 -121.1(4) . .
Cu7 Cu9 N6 C62 -1.0(6) . .
I3 Cu9 N6 C63 -179.2(4) . .
I1 Cu9 N6 C63 -59.1(4) . .
I4 Cu9 N6 C63 60.5(4) . .
Cu10 Cu9 N6 C63 1.7(6) . .
Cu8 Cu9 N6 C63 119.0(4) . .
Cu7 Cu9 N6 C63 -120.9(4) . .
O3 C1 O2 Cu1 -0.7(10) . .
C2 C1 O2 Cu1 -178.2(4) . .
O3 Cu1 O2 C1 4.8(12) 5_657 .
O3 Cu1 O2 C1 -83.8(5) 2_655 .
O2 Cu1 O2 C1 85.2(5) 6_557 .
O1 Cu1 O2 C1 180.0(5) . .
Cu1 Cu1 O2 C1 0.9(5) 5_657 .
O2 C1 O3 Cu1 -0.4(9) . 5_657
C2 C1 O3 Cu1 177.2(4) . 5_657
O5 C19 O4 Cu2 13.3(8) . .
C16 C19 O4 Cu2 -168.9(3) . .
O6 Cu2 O4 C19 0.5(12) . .
O6 Cu2 O4 C19 76.8(4) 6_556 .
O4 Cu2 O4 C19 -92.3(4) 6_556 .
O8 Cu2 O4 C19 172.6(4) . .
Cu3 Cu2 O4 C19 -7.2(4) . .
O4 C19 O5 Cu3 -12.1(8) . .
C16 C19 O5 Cu3 170.0(3) . .
O7 Cu3 O5 C19 -79.3(4) 6_556 .
O7 Cu3 O5 C19 -7.1(9) . .
O5 Cu3 O5 C19 85.9(4) 6_556 .
N2 Cu3 O5 C19 -179.1(4) . .
Cu2 Cu3 O5 C19 4.9(4) . .
O7 C24 O6 Cu2 -7.1(9) . .
C25 C24 O6 Cu2 173.0(4) . .
O6 Cu2 O6 C24 -80.3(5) 6_556 .
O4 Cu2 O6 C24 -3.9(13) . .
O4 Cu2 O6 C24 89.1(5) 6_556 .
O8 Cu2 O6 C24 -176.1(5) . .
Cu3 Cu2 O6 C24 3.8(5) . .
O6 C24 O7 Cu3 6.1(8) . .
C25 C24 O7 Cu3 -174.0(4) . .
O7 Cu3 O7 C24 82.0(4) 6_556 .
O5 Cu3 O7 C24 -83.9(4) 6_556 .
O5 Cu3 O7 C24 9.6(9) . .
N2 Cu3 O7 C24 -178.4(4) . .
Cu2 Cu3 O7 C24 -2.2(4) . .
O10 C43 O9 Cu4 8.9(8) . .
C44 C43 O9 Cu4 -170.3(3) . .
O10 Cu4 O9 C43 76.9(4) 2 .
O10 Cu4 O9 C43 -8.0(9) 5_556 .
O9 Cu4 O9 C43 -89.8(4) 6_556 .
N3 Cu4 O9 C43 170.0(4) . .
Cu4 Cu4 O9 C43 -4.7(4) 5_556 .
O9 C43 O10 Cu4 -8.2(8) . 5_556
C44 C43 O10 Cu4 171.0(3) . 5_556
O12 C61 O11 Cu5 -0.5(10) . .
C58 C61 O11 Cu5 -179.2(4) . .
O11 Cu5 O11 C61 -85.8(5) 6 .
O15 Cu5 O11 C61 -8.5(13) 6 .
O15 Cu5 O11 C61 83.7(5) . .
O13 Cu5 O11 C61 177.8(5) . .
Cu6 Cu5 O11 C61 0.0(5) . .
O11 C61 O12 Cu6 0.8(10) . .
C58 C61 O12 Cu6 179.6(4) . .
O12 Cu6 O12 C61 82.3(5) 6 .
O16 Cu6 O12 C61 -85.6(5) . .
O16 Cu6 O12 C61 4.8(11) 6 .
O14 Cu6 O12 C61 178.9(5) . .
Cu5 Cu6 O12 C61 -0.6(5) . .
O16 C42 O15 Cu5 -9.5(9) . .
C39 C42 O15 Cu5 169.2(4) . .
O11 Cu5 O15 C42 -4.5(13) 6 .
O11 Cu5 O15 C42 -81.7(5) . .
O15 Cu5 O15 C42 87.5(5) 6 .
O13 Cu5 O15 C42 -178.2(5) . .
Cu6 Cu5 O15 C42 4.1(5) . .
O15 C42 O16 Cu6 9.5(9) . .
C39 C42 O16 Cu6 -169.3(4) . .
O12 Cu6 O16 C42 1.0(10) 6 .
O12 Cu6 O16 C42 78.5(4) . .
O16 Cu6 O16 C42 -89.1(5) 6 .
O14 Cu6 O16 C42 175.2(4) . .
Cu5 Cu6 O16 C42 -4.3(4) . .
